data_2018981
loop_
_publ_author_name
'Arkhipov, Sergey G.'
'Zakharov, Boris A.'
'Boldyreva, Elena V.'

_publ_section_title
;
 Semi-maleate salts of <small>L</small>- and <small>DL</small>-serinium:
 the first example of chiral and racemic serinium salts with the same
 composition and stoichiometry
;
_journal_coeditor_code OV3025
_journal_issue 5
_journal_name_full 'Acta Crystallographica Section C'
_journal_page_first 517
_journal_page_last 521
_journal_paper_doi 10.1107/S0108270113006720
_journal_volume 69
_journal_year 2013
_chemical_formula_iupac 'C3 H8 N O3 + , C4 H3 O4 -'
_chemical_formula_moiety 'C3 H8 N O3 +, C4 H3 O4 -'
_chemical_formula_sum 'C7 H11 N O7'
_chemical_formula_weight 221.17
_chemical_name_common '<i>DL</i>-Serinium semi-maleate'
_chemical_name_systematic
;
<i>DL</i>-Serinium semi-maleate
;
_space_group_crystal_system triclinic
_space_group_IT_number 2
_space_group_name_Hall '-P 1'
_space_group_name_H-M_alt 'P -1'
_symmetry_space_group_name_Hall '-P 1'
_symmetry_space_group_name_H-M 'P -1'
_atom_sites_solution_hydrogens geom
_atom_sites_solution_primary direct
_atom_sites_solution_secondary difmap
_audit_creation_method SHELXL97
_cell_angle_alpha 79.239(3)
_cell_angle_beta 75.528(3)
_cell_angle_gamma 86.771(4)
_cell_formula_units_Z 2
_cell_length_a 5.9406(3)
_cell_length_b 8.9527(4)
_cell_length_c 9.3796(3)
_cell_measurement_reflns_used 2552
_cell_measurement_temperature 297(2)
_cell_measurement_theta_max 28.0739
_cell_measurement_theta_min 2.2745
_cell_volume 474.50(4)
_computing_cell_refinement 'CrysAlis PRO (Agilent, 2012)'
_computing_data_collection 'CrysAlis PRO (Agilent, 2012)'
_computing_data_reduction 'CrysAlis PRO (Agilent, 2012)'
_computing_molecular_graphics 'Mercury (Macrae <i>et al.</i>, 2008)'
_computing_publication_material
;
Mercury (Macrae <i>et al.</i>, 2008), PLATON (Spek, 2009) and
publCIF (Westrip, 2010)
;
_computing_structure_refinement 'SHELXL97 (Sheldrick, 2008)'
_computing_structure_solution 'SHELXS97 (Sheldrick, 2008)'
_diffrn_ambient_temperature 297(2)
_diffrn_detector_area_resol_mean 10.3457
_diffrn_measured_fraction_theta_full 1.000
_diffrn_measured_fraction_theta_max 1.000
_diffrn_measurement_device_type 'Agilent Xcalibur (Ruby, Gemini Ultra)'
_diffrn_measurement_method 'rotation method'
_diffrn_radiation_monochromator graphite
_diffrn_radiation_source 'fine-focus sealed tube'
_diffrn_radiation_type MoK\a
_diffrn_radiation_wavelength 0.71073
_diffrn_reflns_av_R_equivalents 0.0218
_diffrn_reflns_av_sigmaI/netI 0.0235
_diffrn_reflns_limit_h_max 7
_diffrn_reflns_limit_h_min -7
_diffrn_reflns_limit_k_max 11
_diffrn_reflns_limit_k_min -11
_diffrn_reflns_limit_l_max 11
_diffrn_reflns_limit_l_min -11
_diffrn_reflns_number 5841
_diffrn_reflns_theta_full 26.37
_diffrn_reflns_theta_max 26.37
_diffrn_reflns_theta_min 2.28
_exptl_absorpt_coefficient_mu 0.141
_exptl_absorpt_correction_T_max 1.00000
_exptl_absorpt_correction_T_min 0.96417
_exptl_absorpt_correction_type multi-scan
_exptl_absorpt_process_details '(CrysAlis PRO; Agilent, 2012)'
_exptl_crystal_colour colourless
_exptl_crystal_density_diffrn 1.548
_exptl_crystal_density_method 'not measured'
_exptl_crystal_description block
_exptl_crystal_F_000 232
_exptl_crystal_size_max 0.25
_exptl_crystal_size_mid 0.15
_exptl_crystal_size_min 0.05
_refine_diff_density_max 0.328
_refine_diff_density_min -0.183
_refine_ls_extinction_method none
_refine_ls_goodness_of_fit_ref 1.054
_refine_ls_hydrogen_treatment refall
_refine_ls_matrix_type full
_refine_ls_number_parameters 180
_refine_ls_number_reflns 1943
_refine_ls_number_restraints 0
_refine_ls_restrained_S_all 1.054
_refine_ls_R_factor_all 0.0549
_refine_ls_R_factor_gt 0.0435
_refine_ls_shift/su_max 0.000
_refine_ls_shift/su_mean 0.000
_refine_ls_structure_factor_coef Fsqd
_refine_ls_weighting_details 'calc w = 1/[\s^2^(Fo^2^)+(0.0487P)^2^+0.2145P] where P=(Fo^2^+2Fc^2^)/3'
_refine_ls_weighting_scheme calc
_refine_ls_wR_factor_gt 0.1079
_refine_ls_wR_factor_ref 0.1153
_reflns_number_gt 1597
_reflns_number_total 1943
_reflns_threshold_expression I>2\s(I)
_cod_data_source_file ov3025.cif
_cod_data_source_block II
_cod_original_cell_volume 474.50(3)
_cod_database_code 2018981
_cod_database_fobs_code 2018981

loop_
_symmetry_equiv_pos_as_xyz
'x, y, z'
'-x, -y, -z'

loop_
_atom_site_type_symbol
_atom_site_label
_atom_site_fract_x
_atom_site_fract_y
_atom_site_fract_z
_atom_site_U_iso_or_equiv
_atom_site_adp_type
_atom_site_calc_flag
_atom_site_occupancy
_atom_site_symmetry_multiplicity
C C1 1.0310(3) 0.0338(2) 0.6819(2) 0.0351(4) Uani d 1 1
O O1 1.0860(3) 0.15685(17) 0.58309(17) 0.0521(4) Uani d 1 1
H H1 1.263(6) 0.178(4) 0.563(4) 0.118(12) Uiso d 1 1
N N1 0.7148(3) -0.14040(19) 0.8233(2) 0.0387(4) Uani d 1 1
H H1A 0.838(5) -0.172(3) 0.879(3) 0.079(9) Uiso d 1 1
H H1B 0.692(5) -0.214(3) 0.765(3) 0.072(8) Uiso d 1 1
H H1C 0.563(5) -0.132(3) 0.898(3) 0.077(8) Uiso d 1 1
C C2 0.7692(3) 0.0112(2) 0.7279(2) 0.0355(4) Uani d 1 1
H H2 0.709(4) 0.009(2) 0.645(3) 0.043(6) Uiso d 1 1
O O2 1.1644(3) -0.05158(17) 0.73511(18) 0.0537(4) Uani d 1 1
C C3 0.6437(4) 0.1347(2) 0.8108(2) 0.0390(5) Uani d 1 1
H H3A 0.465(4) 0.123(2) 0.827(2) 0.039(5) Uiso d 1 1
H H3B 0.691(3) 0.240(2) 0.745(2) 0.040(5) Uiso d 1 1
O O3 0.6913(2) 0.11808(17) 0.95367(15) 0.0413(4) Uani d 1 1
H H3 0.808(5) 0.173(3) 0.949(3) 0.071(8) Uiso d 1 1
C C4 0.4318(3) 0.6656(2) 0.6080(2) 0.0359(4) Uani d 1 1
O O4 0.4958(3) 0.75516(18) 0.48821(17) 0.0541(4) Uani d 1 1
C C5 0.1983(4) 0.5971(2) 0.6367(2) 0.0409(5) Uani d 1 1
H H5 0.120(4) 0.642(3) 0.567(3) 0.052(6) Uiso d 1 1
O O5 0.5529(2) 0.63128(16) 0.70345(16) 0.0435(4) Uani d 1 1
C C6 0.0915(3) 0.4890(2) 0.7459(2) 0.0400(5) Uani d 1 1
H H6 -0.055(4) 0.462(2) 0.744(2) 0.044(6) Uiso d 1 1
O O6 0.0509(3) 0.29166(18) 0.95176(17) 0.0562(5) Uani d 1 1
C C7 0.1680(3) 0.3993(2) 0.8746(2) 0.0364(4) Uani d 1 1
O O7 0.3553(3) 0.43370(16) 0.90729(17) 0.0471(4) Uani d 1 1
H H7 0.445(5) 0.525(4) 0.822(4) 0.098(10) Uiso d 1 1

loop_
_atom_site_aniso_label
_atom_site_aniso_U_11
_atom_site_aniso_U_22
_atom_site_aniso_U_33
_atom_site_aniso_U_12
_atom_site_aniso_U_13
_atom_site_aniso_U_23
C1 0.0376(10) 0.0363(10) 0.0289(9) -0.0040(8) -0.0033(8) -0.0047(8)
O1 0.0412(8) 0.0520(9) 0.0502(9) -0.0079(7) -0.0043(7) 0.0160(7)
N1 0.0412(10) 0.0373(9) 0.0371(9) -0.0096(7) -0.0078(8) -0.0045(7)
C2 0.0419(11) 0.0372(10) 0.0265(9) -0.0070(8) -0.0074(8) -0.0026(8)
O2 0.0423(8) 0.0515(9) 0.0604(10) -0.0016(7) -0.0118(7) 0.0063(8)
C3 0.0384(11) 0.0409(11) 0.0350(10) -0.0042(9) -0.0060(8) -0.0031(9)
O3 0.0404(8) 0.0496(8) 0.0338(7) -0.0155(7) -0.0041(6) -0.0093(6)
C4 0.0346(10) 0.0339(10) 0.0370(10) -0.0050(8) -0.0079(8) -0.0010(8)
O4 0.0418(8) 0.0655(10) 0.0456(9) -0.0154(7) -0.0088(7) 0.0159(8)
C5 0.0378(11) 0.0436(11) 0.0419(11) -0.0058(9) -0.0190(9) 0.0049(9)
O5 0.0400(8) 0.0440(8) 0.0469(8) -0.0144(6) -0.0175(6) 0.0039(6)
C6 0.0316(10) 0.0404(11) 0.0481(12) -0.0087(8) -0.0145(9) 0.0006(9)
O6 0.0553(9) 0.0544(9) 0.0546(10) -0.0274(8) -0.0203(8) 0.0181(8)
C7 0.0367(10) 0.0318(10) 0.0391(10) -0.0070(8) -0.0083(8) -0.0016(8)
O7 0.0488(9) 0.0439(8) 0.0503(9) -0.0172(7) -0.0244(7) 0.0095(7)

loop_
_atom_type_symbol
_atom_type_description
_atom_type_scat_dispersion_real
_atom_type_scat_dispersion_imag
_atom_type_scat_source
C C 0.0033 0.0016 'International Tables Vol C Tables 4.2.6.8 and 6.1.1.4'
H H 0.0000 0.0000 'International Tables Vol C Tables 4.2.6.8 and 6.1.1.4'
N N 0.0061 0.0033 'International Tables Vol C Tables 4.2.6.8 and 6.1.1.4'
O O 0.0106 0.0060 'International Tables Vol C Tables 4.2.6.8 and 6.1.1.4'

loop_
_geom_angle_atom_site_label_1
_geom_angle_atom_site_label_2
_geom_angle_atom_site_label_3
_geom_angle
O2 C1 O1 126.01(18)
O2 C1 C2 122.86(17)
O1 C1 C2 111.12(16)
C1 O1 H1 110(2)
C2 N1 H1A 109.8(16)
C2 N1 H1B 110.9(16)
H1A N1 H1B 113(2)
C2 N1 H1C 107.9(16)
H1A N1 H1C 108(2)
H1B N1 H1C 106(2)
N1 C2 C1 109.71(16)
N1 C2 C3 109.90(15)
C1 C2 C3 111.75(16)
N1 C2 H2 104.8(13)
C1 C2 H2 111.5(13)
C3 C2 H2 109.0(13)
O3 C3 C2 110.35(16)
O3 C3 H3A 107.6(11)
C2 C3 H3A 109.0(11)
O3 C3 H3B 113.1(11)
C2 C3 H3B 108.7(11)
H3A C3 H3B 108.0(16)
C3 O3 H3 109.9(19)
O4 C4 O5 123.68(17)
O4 C4 C5 116.18(17)
O5 C4 C5 120.14(17)
C6 C5 C4 130.47(19)
C6 C5 H5 118.0(14)
C4 C5 H5 111.5(14)
C4 O5 H7 111.4(13)
C5 C6 C7 130.84(18)
C5 C6 H6 117.4(14)
C7 C6 H6 111.8(14)
O6 C7 O7 119.80(18)
O6 C7 C6 119.29(17)
O7 C7 C6 120.91(16)
C7 O7 H7 109.9(16)

loop_
_geom_bond_atom_site_label_1
_geom_bond_atom_site_label_2
_geom_bond_distance
C1 O2 1.204(2)
C1 O1 1.299(2)
C1 C2 1.521(3)
O1 H1 1.04(4)
N1 C2 1.483(2)
N1 H1A 1.00(3)
N1 H1B 0.97(3)
N1 H1C 1.00(3)
C2 C3 1.524(3)
C2 H2 0.94(2)
C3 O3 1.417(2)
C3 H3A 1.04(2)
C3 H3B 1.04(2)
O3 H3 0.86(3)
C4 O4 1.239(2)
C4 O5 1.268(2)
C4 C5 1.489(3)
C5 C6 1.327(3)
C5 H5 0.92(2)
O5 H7 1.37(3)
C6 C7 1.477(3)
C6 H6 0.92(2)
O6 C7 1.225(2)
C7 O7 1.293(2)
O7 H7 1.09(3)

loop_
_geom_hbond_atom_site_label_D
_geom_hbond_atom_site_label_H
_geom_hbond_atom_site_label_A
_geom_hbond_site_symmetry_A
_geom_hbond_distance_DH
_geom_hbond_distance_HA
_geom_hbond_distance_DA
_geom_hbond_angle_DHA
N1 H1A O6 2_657 1.00(3) 1.98(3) 2.900(2) 152(2)
N1 H1B O5 1_545 0.97(3) 1.90(3) 2.826(2) 160(2)
N1 H1C O3 2_657 1.00(3) 1.80(3) 2.796(2) 174(2)
O1 H1 O4 2_766 1.04(4) 1.51(4) 2.537(2) 166(3)
O3 H3 O6 1_655 0.86(3) 1.85(3) 2.706(2) 176(3)
O7 H7 O5 . 1.09(3) 1.37(3) 2.4517(19) 174(3)

loop_
_geom_torsion_atom_site_label_1
_geom_torsion_atom_site_label_2
_geom_torsion_atom_site_label_3
_geom_torsion_atom_site_label_4
_geom_torsion
O2 C1 C2 N1 -9.8(3)
O1 C1 C2 N1 171.84(16)
O2 C1 C2 C3 112.4(2)
O1 C1 C2 C3 -66.0(2)
N1 C2 C3 O3 52.4(2)
C1 C2 C3 O3 -69.6(2)
O4 C4 C5 C6 173.2(2)
O5 C4 C5 C6 -6.9(4)
C4 C5 C6 C7 -0.6(4)
C5 C6 C7 O6 -171.1(2)
C5 C6 C7 O7 9.5(4)
